data_7005676
loop_
_publ_author_name
'Chan, Yun Fu'
'Chippindale, Ann M.'
'Colquhoun, Howard M.'
'Drew, Michael G. B.'
'Williams, David J.'

_publ_section_title
;
 Extended-chain, multinuclear transition metal complexes bridged by
 cyanodiazenido(1-), [N=N-C[triple bond, length as m-dash]N]-, ligands.
;
_journal_issue 32
_journal_name_full 'Dalton transactions (Cambridge, England : 2003)'
_journal_page_first 3538
_journal_page_last 3545
_journal_paper_doi 10.1039/b704367h
_journal_year 2007
_chemical_formula_moiety 'C114 H108 N6 O8 P8 Br2 Rh2 W2 . 2.7(C H2 Cl2)'
_chemical_formula_sum 'C116.7 H113.4 Br2 Cl5.4 N6 O8 P8 Rh2 W2'
_chemical_formula_weight 2900.46
_chemical_name_systematic
;

?

;
_space_group_IT_number 14
_symmetry_cell_setting monoclinic
_symmetry_space_group_name_Hall '-P 2ybc'
_symmetry_space_group_name_H-M 'P 1 21/c 1'
_atom_sites_solution_hydrogens geom
_atom_sites_solution_primary direct
_atom_sites_solution_secondary difmap
_audit_creation_method SHELXL-97
_cell_angle_alpha 90.00
_cell_angle_beta 107.467(8)
_cell_angle_gamma 90.00
_cell_formula_units_Z 2
_cell_length_a 27.888(4)
_cell_length_b 13.2256(11)
_cell_length_c 17.4034(12)
_cell_measurement_reflns_used 29
_cell_measurement_temperature 293(2)
_cell_measurement_theta_max 25.27
_cell_measurement_theta_min 11.21
_cell_volume 6123.0(11)
_computing_cell_refinement 'Siemens XSCANS'
_computing_data_collection 'Siemens XSCANS'
_computing_data_reduction 'Siemens SHELXTL'
_computing_molecular_graphics 'Siemens SHELXTL'
_computing_publication_material 'Siemens SHELXTL'
_computing_structure_refinement 'SHELXL-97 (Sheldrick, 1997)'
_computing_structure_solution 'SHELXS-97 (Sheldrick, 1990)'
_diffrn_ambient_temperature 293(2)
_diffrn_measured_fraction_theta_full 0.878
_diffrn_measured_fraction_theta_max 0.878
_diffrn_measurement_method '\w scans'
_diffrn_radiation_monochromator graphite
_diffrn_radiation_source 'rotating anode'
_diffrn_radiation_type CuK\a
_diffrn_radiation_wavelength 1.54178
_diffrn_reflns_av_R_equivalents 0.1036
_diffrn_reflns_av_sigmaI/netI 0.0474
_diffrn_reflns_limit_h_max 29
_diffrn_reflns_limit_h_min -31
_diffrn_reflns_limit_k_max 0
_diffrn_reflns_limit_k_min -14
_diffrn_reflns_limit_l_max 19
_diffrn_reflns_limit_l_min 0
_diffrn_reflns_number 8737
_diffrn_reflns_theta_full 60.01
_diffrn_reflns_theta_max 60.01
_diffrn_reflns_theta_min 3.32
_diffrn_standards_interval_count 97
_diffrn_standards_number 3
_exptl_absorpt_coefficient_mu 8.805
_exptl_absorpt_correction_T_max 0.80952
_exptl_absorpt_correction_T_min 0.24794
_exptl_absorpt_correction_type 'Lamina (0 0 1)'
_exptl_crystal_colour Orange
_exptl_crystal_density_diffrn 1.573
_exptl_crystal_density_method 'not measured'
_exptl_crystal_description Platy_Rhombs
_exptl_crystal_F_000 2879
_exptl_crystal_size_max 0.17
_exptl_crystal_size_mid 0.16
_exptl_crystal_size_min 0.07
_refine_diff_density_max 1.780
_refine_diff_density_min -3.363
_refine_diff_density_rms 0.159
_refine_ls_extinction_coef 0.00017(2)
_refine_ls_extinction_expression Fc^*^=kFc[1+0.001xFc^2^\l^3^/sin(2\q)]^-1/4^
_refine_ls_extinction_method SHELXL
_refine_ls_goodness_of_fit_ref 1.165
_refine_ls_hydrogen_treatment constr
_refine_ls_matrix_type full
_refine_ls_number_parameters 660
_refine_ls_number_reflns 8405
_refine_ls_number_restraints 126
_refine_ls_restrained_S_all 1.157
_refine_ls_R_factor_all 0.0889
_refine_ls_R_factor_gt 0.0684
_refine_ls_shift/su_max 0.053
_refine_ls_shift/su_mean 0.002
_refine_ls_structure_factor_coef Fsqd
_refine_ls_weighting_details 'w=1/[\s^2^(Fo^2^)+(0.0840P)^2^+24.1000P] where P=(Fo^2^+2Fc^2^)/3'
_refine_ls_weighting_scheme calc
_refine_ls_wR_factor_gt 0.1694
_refine_ls_wR_factor_ref 0.1796
_reflns_number_gt 6415
_reflns_number_total 8405
_reflns_threshold_expression >2sigma(I)
_cod_data_source_file b704367h.txt
_cod_data_source_block 2
_cod_depositor_comments
;
The following automatic conversions were performed:
'_symmetry_cell_setting' value 'Monoclinic' changed to 'monoclinic'
according to '/home/saulius/struct/CIF-dictionaries/cif_core.dic'
dictionary named 'cif_core.dic' version 2.4.1 from 2010-06-29.

Automatic conversion script
Id: cif_fix_enum 1527 2010-12-29 10:47:43Z saulius 

The following automatic conversions were performed:

'_refine_ls_weighting_scheme' value 'calc
w=1/[\s^2^(Fo^2^)+(0.0840P)^2^+24.1000P] where P=(Fo^2^+2Fc^2^)/3'
was changed to 'calc'. New tag '_refine_ls_weighting_details' was
created. The value of the new tag was set to
'w=1/[\s^2^(Fo^2^)+(0.0840P)^2^+24.1000P] where P=(Fo^2^+2Fc^2^)/3'.

Automatic conversion script
Id: cif_fix_values 3143 2015-03-26 13:38:13Z robertas 
;
_cod_original_cell_volume 6122.9(10)
_cod_original_sg_symbol_H-M P2(1)/c
_cod_original_formula_sum 'C116.70 H113.40 Br2 Cl5.40 N6 O8 P8 Rh2 W2'
_cod_database_code 7005676

loop_
_symmetry_equiv_pos_as_xyz
'x, y, z'
'-x, y+1/2, -z+1/2'
'-x, -y, -z'
'x, -y-1/2, z-1/2'

loop_
_atom_site_label
_atom_site_type_symbol
_atom_site_fract_x
_atom_site_fract_y
_atom_site_fract_z
_atom_site_U_iso_or_equiv
_atom_site_adp_type
_atom_site_occupancy
_atom_site_calc_flag
_atom_site_refinement_flags
_atom_site_disorder_assembly
_atom_site_disorder_group
W W 0.218575(15) 0.49615(3) 0.13878(3) 0.03669(18) Uani 1 d . . .
Rh Rh 0.45813(3) 0.50985(7) 0.45566(5) 0.0524(2) Uani 1 d . . .
Br Br 0.13860(4) 0.43600(9) 0.02457(7) 0.0533(3) Uani 1 d . . .
P1 P 0.26445(9) 0.38414(18) 0.06894(15) 0.0405(5) Uani 1 d . . .
P2 P 0.22480(10) 0.60515(19) 0.02424(16) 0.0457(6) Uani 1 d . . .
P3 P 0.16722(9) 0.60538(19) 0.19980(16) 0.0409(5) Uani 1 d . . .
P4 P 0.20518(10) 0.38235(19) 0.24455(17) 0.0445(6) Uani 1 d . . .
O1 O 0.4327(3) 0.4532(7) 0.5459(6) 0.070(2) Uani 1 d . . .
O2 O 0.4623(3) 0.3667(7) 0.4158(6) 0.069(2) Uani 1 d . . .
O3 O 0.5110(3) 0.4364(8) 0.6282(6) 0.074(3) Uani 1 d . . .
O4 O 0.5411(3) 0.3483(6) 0.4985(6) 0.068(2) Uani 1 d . . .
N1 N 0.2703(3) 0.5421(6) 0.2152(5) 0.0425(18) Uani 1 d . . .
C1 C 0.3453(4) 0.5519(8) 0.3215(8) 0.054(3) Uani 1 d . . .
N3 N 0.3812(3) 0.5307(8) 0.3694(7) 0.066(3) Uani 1 d . . .
N2 N 0.3036(4) 0.5931(7) 0.2724(7) 0.064(3) Uani 1 d . . .
C2 C 0.3314(2) 0.4086(6) 0.1023(4) 0.047(2) Uani 1 d G . .
C3 C 0.3574(3) 0.4422(8) 0.0505(4) 0.070(3) Uani 1 d G . .
H3A H 0.3407 0.4504 -0.0040 0.083 Uiso 1 calc R . .
C4 C 0.4085(3) 0.4633(9) 0.0802(6) 0.117(7) Uani 1 d G . .
H4A H 0.4259 0.4858 0.0455 0.141 Uiso 1 calc R . .
C5 C 0.4335(2) 0.4510(9) 0.1617(6) 0.115(7) Uani 1 d G . .
H5A H 0.4677 0.4651 0.1815 0.138 Uiso 1 calc R . .
C6 C 0.4075(3) 0.4174(8) 0.2135(4) 0.084(5) Uani 1 d G . .
H6A H 0.4242 0.4091 0.2681 0.101 Uiso 1 calc R . .
C7 C 0.3564(3) 0.3962(7) 0.1838(4) 0.067(3) Uani 1 d G . .
H7A H 0.3390 0.3737 0.2185 0.081 Uiso 1 calc R . .
C8 C 0.2608(3) 0.2456(4) 0.0638(6) 0.053(3) Uani 1 d G . .
C9 C 0.2142(2) 0.2000(5) 0.0516(6) 0.064(3) Uani 1 d G . .
H9A H 0.1858 0.2395 0.0468 0.076 Uiso 1 calc R . .
C10 C 0.2099(3) 0.0953(5) 0.0467(6) 0.076(4) Uani 1 d G . .
H10A H 0.1788 0.0648 0.0386 0.091 Uiso 1 calc R . .
C11 C 0.2523(4) 0.0363(4) 0.0540(6) 0.086(5) Uani 1 d G . .
H11A H 0.2495 -0.0338 0.0507 0.103 Uiso 1 calc R . .
C12 C 0.2989(3) 0.0819(5) 0.0661(7) 0.085(5) Uani 1 d G . .
H12A H 0.3272 0.0424 0.0710 0.103 Uiso 1 calc R . .
C13 C 0.3031(2) 0.1866(5) 0.0711(6) 0.071(4) Uani 1 d G . .
H13A H 0.3343 0.2171 0.0792 0.085 Uiso 1 calc R . .
C14 C 0.2433(4) 0.4146(8) -0.0365(7) 0.052(3) Uani 1 d . . .
H14A H 0.2668 0.3858 -0.0616 0.062 Uiso 1 calc R . .
H14B H 0.2111 0.3819 -0.0602 0.062 Uiso 1 calc R . .
C15 C 0.2375(6) 0.5268(9) -0.0571(8) 0.072(4) Uani 1 d . . .
H15A H 0.2101 0.5356 -0.1064 0.087 Uiso 1 calc R . .
H15B H 0.2680 0.5510 -0.0668 0.087 Uiso 1 calc R . .
C16 C 0.2756(3) 0.6973(6) 0.0385(5) 0.055(3) Uani 1 d G . .
C17 C 0.2750(3) 0.7626(8) -0.0244(5) 0.090(5) Uani 1 d G . .
H17A H 0.2478 0.7624 -0.0711 0.108 Uiso 1 calc R . .
C18 C 0.3151(4) 0.8280(7) -0.0176(7) 0.117(8) Uani 1 d G . .
H18A H 0.3147 0.8717 -0.0597 0.140 Uiso 1 calc R . .
C19 C 0.3558(4) 0.8282(7) 0.0521(8) 0.103(7) Uani 1 d G . .
H19A H 0.3826 0.8720 0.0567 0.124 Uiso 1 calc R . .
C20 C 0.3564(3) 0.7630(9) 0.1150(7) 0.132(8) Uani 1 d G . .
H20A H 0.3836 0.7631 0.1617 0.159 Uiso 1 calc R . .
C21 C 0.3163(4) 0.6975(8) 0.1082(5) 0.092(5) Uani 1 d G . .
H21A H 0.3167 0.6539 0.1503 0.111 Uiso 1 calc R . .
C22 C 0.1698(2) 0.6823(5) -0.0269(4) 0.052(3) Uani 1 d G . .
C23 C 0.1648(3) 0.7759(5) 0.0062(4) 0.055(3) Uani 1 d G . .
H23A H 0.1899 0.7995 0.0507 0.066 Uiso 1 calc R . .
C24 C 0.1221(3) 0.8341(5) -0.0272(6) 0.074(4) Uani 1 d G . .
H24A H 0.1187 0.8967 -0.0050 0.088 Uiso 1 calc R . .
C25 C 0.0844(3) 0.7987(7) -0.0937(6) 0.086(5) Uani 1 d G . .
H25A H 0.0559 0.8376 -0.1161 0.103 Uiso 1 calc R . .
C26 C 0.0895(3) 0.7051(8) -0.1268(5) 0.094(5) Uani 1 d G . .
H26A H 0.0643 0.6814 -0.1714 0.113 Uiso 1 calc R . .
C27 C 0.1322(3) 0.6469(5) -0.0934(5) 0.072(4) Uani 1 d G . .
H27A H 0.1355 0.5843 -0.1156 0.087 Uiso 1 calc R . .
C28 C 0.1746(3) 0.7434(4) 0.2058(5) 0.052(3) Uani 1 d G . .
C29 C 0.1340(2) 0.8086(6) 0.1942(6) 0.071(4) Uani 1 d G . .
H29A H 0.1016 0.7826 0.1834 0.085 Uiso 1 calc R . .
C30 C 0.1416(3) 0.9125(5) 0.1987(7) 0.092(5) Uani 1 d G . .
H30A H 0.1144 0.9562 0.1909 0.110 Uiso 1 calc R . .
C31 C 0.1900(4) 0.9513(4) 0.2147(6) 0.082(4) Uani 1 d G . .
H31A H 0.1951 1.0209 0.2177 0.098 Uiso 1 calc R . .
C32 C 0.2306(3) 0.8861(6) 0.2264(7) 0.085(4) Uani 1 d G . .
H32A H 0.2630 0.9121 0.2371 0.102 Uiso 1 calc R . .
C33 C 0.2230(2) 0.7822(5) 0.2219(6) 0.066(3) Uani 1 d G . .
H33A H 0.2502 0.7386 0.2297 0.079 Uiso 1 calc R . .
C34 C 0.0998(2) 0.5886(6) 0.1684(4) 0.050(3) Uani 1 d G . .
C35 C 0.0752(3) 0.5459(7) 0.2190(5) 0.081(4) Uani 1 d G . .
H35A H 0.0932 0.5283 0.2715 0.097 Uiso 1 calc R . .
C36 C 0.0236(3) 0.5295(8) 0.1913(7) 0.107(6) Uani 1 d G . .
H36A H 0.0071 0.5009 0.2251 0.128 Uiso 1 calc R . .
C37 C -0.0034(2) 0.5558(9) 0.1129(7) 0.112(7) Uani 1 d G . .
H37A H -0.0379 0.5449 0.0943 0.134 Uiso 1 calc R . .
C38 C 0.0213(3) 0.5985(8) 0.0622(5) 0.088(5) Uani 1 d G . .
H38A H 0.0033 0.6162 0.0098 0.105 Uiso 1 calc R . .
C39 C 0.0729(3) 0.6149(6) 0.0900(4) 0.066(3) Uani 1 d G . .
H39A H 0.0894 0.6435 0.0561 0.080 Uiso 1 calc R . .
C40 C 0.1887(4) 0.5740(8) 0.3073(7) 0.051(2) Uani 1 d . . .
H40A H 0.2209 0.6064 0.3312 0.061 Uiso 1 calc R . .
H40B H 0.1651 0.6029 0.3325 0.061 Uiso 1 calc R . .
C41 C 0.1943(6) 0.4619(9) 0.3278(8) 0.071(4) Uani 1 d . . .
H41A H 0.1641 0.4384 0.3390 0.086 Uiso 1 calc R . .
H41B H 0.2222 0.4527 0.3763 0.086 Uiso 1 calc R . .
C42 C 0.2603(2) 0.3060(5) 0.2950(4) 0.049(2) Uani 1 d G . .
C43 C 0.2983(3) 0.3441(5) 0.3598(5) 0.065(3) Uani 1 d G . .
H43A H 0.2943 0.4063 0.3820 0.078 Uiso 1 calc R . .
C44 C 0.3423(3) 0.2891(8) 0.3914(5) 0.083(4) Uani 1 d G . .
H44A H 0.3678 0.3146 0.4347 0.099 Uiso 1 calc R . .
C45 C 0.3483(2) 0.1961(7) 0.3582(6) 0.089(5) Uani 1 d G . .
H45A H 0.3778 0.1594 0.3794 0.107 Uiso 1 calc R . .
C46 C 0.3103(3) 0.1580(5) 0.2934(6) 0.083(4) Uani 1 d G . .
H46A H 0.3143 0.0958 0.2713 0.100 Uiso 1 calc R . .
C47 C 0.2663(3) 0.2129(5) 0.2618(4) 0.061(3) Uani 1 d G . .
H47A H 0.2408 0.1875 0.2185 0.073 Uiso 1 calc R . .
C48 C 0.1528(7) 0.2927(18) 0.2320(15) 0.08(2) Uani 0.60 d PGU A 1
C49 C 0.1583(8) 0.212(2) 0.2854(16) 0.091(13) Uani 0.60 d PGU A 1
H49A H 0.1895 0.1988 0.3223 0.109 Uiso 0.60 calc PR A 1
C50 C 0.1172(12) 0.152(2) 0.284(2) 0.114(18) Uani 0.60 d PGU A 1
H50A H 0.1208 0.0982 0.3194 0.136 Uiso 0.60 calc PR A 1
C51 C 0.0706(10) 0.172(2) 0.229(2) 0.13(2) Uani 0.60 d PGU A 1
H51A H 0.0430 0.1317 0.2273 0.158 Uiso 0.60 calc PR A 1
C52 C 0.0651(7) 0.252(2) 0.1751(15) 0.087(10) Uani 0.60 d PGU A 1
H52A H 0.0339 0.2659 0.1382 0.104 Uiso 0.60 calc PR A 1
C53 C 0.1062(8) 0.3128(17) 0.1769(12) 0.063(7) Uani 0.60 d PGU A 1
H53A H 0.1026 0.3666 0.1412 0.076 Uiso 0.60 calc PR A 1
C48' C 0.1544(10) 0.290(2) 0.2347(15) 0.05(2) Uani 0.40 d PGU A 2
C49' C 0.1528(11) 0.239(3) 0.3033(15) 0.081(18) Uani 0.40 d PGU A 2
H49B H 0.1783 0.2472 0.3515 0.097 Uiso 0.40 calc PR A 2
C50' C 0.1130(13) 0.174(3) 0.300(2) 0.069(14) Uani 0.40 d PGU A 2
H50B H 0.1119 0.1390 0.3459 0.082 Uiso 0.40 calc PR A 2
C51' C 0.0748(11) 0.161(3) 0.228(2) 0.09(2) Uani 0.40 d PGU A 2
H51B H 0.0481 0.1175 0.2257 0.103 Uiso 0.40 calc PR A 2
C52' C 0.0764(11) 0.213(3) 0.1594(17) 0.12(3) Uani 0.40 d PGU A 2
H52B H 0.0508 0.2042 0.1112 0.144 Uiso 0.40 calc PR A 2
C53' C 0.1162(13) 0.278(3) 0.1627(13) 0.11(2) Uani 0.40 d PGU A 2
H53B H 0.1173 0.3124 0.1168 0.138 Uiso 0.40 calc PR A 2
C54 C 0.4645(5) 0.4285(11) 0.6110(8) 0.067(3) Uani 1 d . . .
C55 C 0.4442(7) 0.3858(16) 0.6746(11) 0.107(6) Uani 1 d . . .
H55A H 0.4696 0.3889 0.7259 0.160 Uiso 1 calc R . .
H55B H 0.4344 0.3168 0.6620 0.160 Uiso 1 calc R . .
H55C H 0.4155 0.4245 0.6768 0.160 Uiso 1 calc R . .
C56 C 0.5023(5) 0.3173(10) 0.4474(9) 0.070(4) Uani 1 d . . .
C57 C 0.5037(7) 0.2089(12) 0.4172(14) 0.117(8) Uani 1 d . . .
H57A H 0.5171 0.1647 0.4623 0.175 Uiso 1 calc R . .
H57B H 0.5247 0.2063 0.3824 0.175 Uiso 1 calc R . .
H57C H 0.4703 0.1878 0.3880 0.175 Uiso 1 calc R . .
C58 C 0.5994(7) 0.2997(16) 0.1454(18) 0.113(10) Uani 0.70 d PD . .
H58A H 0.6174 0.2568 0.1899 0.135 Uiso 0.70 calc PR . .
H58B H 0.5895 0.2582 0.0973 0.135 Uiso 0.70 calc PR . .
Cl1 Cl 0.6367(5) 0.3872(8) 0.1336(9) 0.187(5) Uani 0.70 d PDU . .
Cl2 Cl 0.5492(5) 0.3419(12) 0.1630(12) 0.256(9) Uani 0.70 d PDU . .
C59 C 0.052(3) 0.169(5) -0.102(3) 0.10(2) Uiso 0.25 d PD B 1
H59A H 0.0789 0.1557 -0.1262 0.117 Uiso 0.25 calc PR B 1
H59B H 0.0463 0.2413 -0.1047 0.117 Uiso 0.25 calc PR B 1
Cl3 Cl 0.0711(13) 0.135(4) -0.009(2) 0.25(3) Uani 0.25 d PDU B 1
Cl4 Cl 0.0019(17) 0.111(5) -0.153(2) 0.25(3) Uani 0.25 d PDU B 1
C59' C 0.0287(10) 0.155(5) -0.121(4) 0.13(2) Uiso 0.40 d PD C 2
H59C H 0.0193 0.1444 -0.1787 0.156 Uiso 0.40 calc PR C 2
H59D H 0.0250 0.2259 -0.1111 0.156 Uiso 0.40 calc PR C 2
Cl3' Cl 0.0868(8) 0.122(2) -0.0816(19) 0.213(11) Uani 0.40 d PDU C 2
Cl4' Cl -0.0088(9) 0.090(3) -0.084(4) 0.34(2) Uani 0.40 d PDU C 2

loop_
_atom_site_aniso_label
_atom_site_aniso_U_11
_atom_site_aniso_U_22
_atom_site_aniso_U_33
_atom_site_aniso_U_23
_atom_site_aniso_U_13
_atom_site_aniso_U_12
W 0.0341(3) 0.0366(3) 0.0416(3) 0.00291(18) 0.01467(18) -0.00076(17)
Rh 0.0315(4) 0.0607(5) 0.0601(5) -0.0065(4) 0.0061(3) 0.0062(3)
Br 0.0410(5) 0.0620(7) 0.0538(6) -0.0043(5) 0.0096(4) -0.0044(5)
P1 0.0408(12) 0.0408(12) 0.0427(13) -0.0016(10) 0.0166(10) 0.0009(10)
P2 0.0503(14) 0.0438(13) 0.0468(15) 0.0089(11) 0.0204(11) 0.0019(11)
P3 0.0378(12) 0.0413(12) 0.0464(14) -0.0036(10) 0.0172(10) -0.0007(10)
P4 0.0475(13) 0.0416(12) 0.0477(14) 0.0082(11) 0.0195(11) -0.0016(11)
O1 0.039(4) 0.087(6) 0.079(6) 0.002(5) 0.012(4) 0.000(4)
O2 0.046(4) 0.072(5) 0.080(6) -0.011(5) 0.006(4) 0.005(4)
O3 0.043(4) 0.108(7) 0.066(6) 0.008(5) 0.010(4) -0.006(5)
O4 0.041(4) 0.063(5) 0.092(7) -0.013(5) 0.006(4) 0.007(4)
N1 0.050(4) 0.039(4) 0.045(5) -0.002(4) 0.023(4) -0.002(4)
C1 0.038(6) 0.045(6) 0.075(8) -0.008(5) 0.012(6) 0.001(5)
N3 0.036(5) 0.076(7) 0.069(6) -0.013(5) -0.010(5) 0.011(5)
N2 0.050(5) 0.056(5) 0.070(7) -0.006(5) -0.005(5) 0.005(5)
C2 0.040(5) 0.052(6) 0.052(6) -0.004(5) 0.019(4) 0.009(5)
C3 0.043(6) 0.103(10) 0.066(8) 0.002(7) 0.022(6) -0.007(7)
C4 0.061(9) 0.171(19) 0.127(17) -0.028(15) 0.039(10) -0.040(11)
C5 0.035(7) 0.146(16) 0.159(19) -0.045(15) 0.024(9) -0.007(9)
C6 0.050(7) 0.128(13) 0.070(9) -0.027(9) 0.011(6) 0.004(8)
C7 0.046(6) 0.078(8) 0.073(8) -0.012(7) 0.011(6) 0.014(6)
C8 0.057(6) 0.044(5) 0.061(7) 0.002(5) 0.020(5) -0.004(5)
C9 0.070(7) 0.051(6) 0.076(9) -0.010(6) 0.030(7) -0.013(6)
C10 0.085(9) 0.054(7) 0.088(10) -0.005(7) 0.025(8) -0.015(7)
C11 0.126(14) 0.058(7) 0.069(9) -0.001(7) 0.022(9) 0.004(9)
C12 0.073(9) 0.048(7) 0.136(15) 0.000(8) 0.032(9) 0.006(7)
C13 0.055(7) 0.053(7) 0.100(11) -0.005(7) 0.014(7) 0.004(6)
C14 0.056(6) 0.060(6) 0.046(6) -0.004(5) 0.023(5) 0.000(5)
C15 0.105(11) 0.069(7) 0.058(8) 0.013(6) 0.048(8) 0.016(8)
C16 0.057(6) 0.051(6) 0.065(7) 0.007(5) 0.030(6) -0.003(5)
C17 0.069(9) 0.085(10) 0.121(14) 0.056(10) 0.037(9) 0.006(8)
C18 0.109(14) 0.084(11) 0.19(2) 0.062(13) 0.095(16) 0.002(10)
C19 0.092(12) 0.067(9) 0.18(2) -0.008(11) 0.089(14) -0.021(9)
C20 0.103(14) 0.17(2) 0.135(18) -0.019(15) 0.047(13) -0.079(15)
C21 0.083(10) 0.102(11) 0.095(12) 0.005(9) 0.031(9) -0.048(9)
C22 0.061(6) 0.053(6) 0.042(6) 0.013(5) 0.016(5) 0.004(5)
C23 0.058(6) 0.058(6) 0.051(6) 0.012(5) 0.019(5) 0.006(5)
C24 0.071(8) 0.067(8) 0.088(10) 0.014(7) 0.031(8) 0.017(7)
C25 0.068(9) 0.096(11) 0.096(12) 0.041(9) 0.028(8) 0.026(8)
C26 0.063(8) 0.112(13) 0.091(12) 0.012(10) -0.003(8) -0.008(9)
C27 0.074(8) 0.081(9) 0.053(7) 0.004(6) 0.006(6) -0.006(7)
C28 0.059(6) 0.045(5) 0.055(7) 0.003(5) 0.020(5) 0.004(5)
C29 0.077(8) 0.053(7) 0.080(9) -0.007(6) 0.018(7) 0.008(6)
C30 0.120(13) 0.054(7) 0.112(13) -0.010(8) 0.049(11) 0.022(9)
C31 0.112(12) 0.047(7) 0.089(11) -0.004(7) 0.033(9) -0.018(8)
C32 0.085(10) 0.061(8) 0.100(12) -0.003(7) 0.015(8) -0.029(8)
C33 0.064(7) 0.055(7) 0.077(9) 0.001(6) 0.019(6) -0.007(6)
C34 0.039(5) 0.056(6) 0.058(7) -0.015(5) 0.019(5) -0.006(5)
C35 0.049(7) 0.096(10) 0.105(12) 0.010(9) 0.033(7) 0.002(7)
C36 0.067(10) 0.125(14) 0.146(18) -0.036(13) 0.057(11) -0.030(10)
C37 0.035(7) 0.159(17) 0.137(17) -0.069(15) 0.021(9) -0.008(9)
C38 0.051(7) 0.094(10) 0.100(12) -0.029(9) -0.004(7) 0.025(7)
C39 0.055(7) 0.077(8) 0.065(8) -0.014(7) 0.015(6) 0.009(6)
C40 0.048(5) 0.055(6) 0.050(6) -0.006(5) 0.015(5) 0.001(5)
C41 0.099(10) 0.063(7) 0.064(8) 0.006(6) 0.041(8) 0.012(7)
C42 0.042(5) 0.052(6) 0.054(6) 0.011(5) 0.017(5) -0.002(5)
C43 0.055(7) 0.069(7) 0.065(8) 0.007(6) 0.009(6) -0.008(6)
C44 0.049(7) 0.098(11) 0.090(11) 0.029(9) 0.005(7) -0.009(7)
C45 0.046(7) 0.123(13) 0.101(12) 0.053(11) 0.025(7) 0.020(8)
C46 0.072(9) 0.081(9) 0.106(12) 0.035(9) 0.042(9) 0.031(8)
C47 0.058(7) 0.057(6) 0.068(8) 0.018(6) 0.019(6) 0.006(6)
C48 0.06(2) 0.09(3) 0.11(4) 0.07(2) 0.06(2) 0.029(18)
C49 0.050(16) 0.068(16) 0.15(3) 0.041(18) 0.022(19) 0.002(14)
C50 0.09(3) 0.054(15) 0.20(5) 0.03(2) 0.05(3) -0.007(18)
C51 0.11(4) 0.14(4) 0.16(5) 0.08(3) 0.08(3) 0.00(3)
C52 0.060(15) 0.12(2) 0.09(2) 0.008(18) 0.023(15) -0.021(16)
C53 0.050(12) 0.093(17) 0.042(12) 0.016(13) 0.007(10) -0.020(13)
C48' 0.05(3) 0.03(2) 0.06(3) -0.03(2) 0.00(2) -0.02(2)
C49' 0.039(18) 0.11(4) 0.09(3) 0.09(3) 0.023(19) 0.02(2)
C50' 0.05(2) 0.09(3) 0.07(2) 0.07(2) 0.027(18) 0.00(2)
C51' 0.04(2) 0.06(2) 0.15(6) -0.03(3) 0.03(3) -0.04(2)
C52' 0.10(4) 0.18(6) 0.09(3) 0.00(4) 0.05(3) -0.09(4)
C53' 0.09(4) 0.17(5) 0.09(3) -0.04(3) 0.04(3) -0.09(4)
C54 0.053(7) 0.092(9) 0.058(7) 0.009(7) 0.019(6) 0.003(7)
C55 0.076(10) 0.151(17) 0.099(13) 0.020(12) 0.037(9) -0.022(11)
C56 0.062(8) 0.065(7) 0.086(10) -0.017(7) 0.028(7) 0.002(6)
C57 0.088(11) 0.073(10) 0.18(2) -0.058(12) 0.021(12) 0.005(9)
C58 0.11(2) 0.084(15) 0.13(2) -0.026(15) 0.021(18) 0.034(15)
Cl1 0.164(9) 0.154(8) 0.247(14) -0.041(9) 0.069(10) -0.063(8)
Cl2 0.130(9) 0.276(16) 0.37(2) -0.114(16) 0.088(12) 0.036(10)
Cl3 0.15(3) 0.33(5) 0.27(5) -0.16(4) 0.04(3) 0.03(3)
Cl4 0.18(4) 0.39(7) 0.14(3) -0.12(4) -0.02(2) 0.01(4)
Cl3' 0.147(16) 0.24(2) 0.28(3) 0.01(2) 0.113(19) 0.045(17)
Cl4' 0.119(17) 0.35(4) 0.55(7) 0.10(5) 0.11(3) 0.00(2)

loop_
_atom_type_symbol
_atom_type_description
_atom_type_scat_dispersion_real
_atom_type_scat_dispersion_imag
_atom_type_scat_source
C C 0.0181 0.0091 'International Tables Vol C Tables 4.2.6.8 and 6.1.1.4'
H H 0.0000 0.0000 'International Tables Vol C Tables 4.2.6.8 and 6.1.1.4'
N N 0.0311 0.0180 'International Tables Vol C Tables 4.2.6.8 and 6.1.1.4'
O O 0.0492 0.0322 'International Tables Vol C Tables 4.2.6.8 and 6.1.1.4'
P P 0.2955 0.4335 'International Tables Vol C Tables 4.2.6.8 and 6.1.1.4'
Br Br -0.6763 1.2805 'International Tables Vol C Tables 4.2.6.8 and 6.1.1.4'
Rh Rh 0.0927 3.6045 'International Tables Vol C Tables 4.2.6.8 and 6.1.1.4'
W W -5.4734 5.5774 'International Tables Vol C Tables 4.2.6.8 and 6.1.1.4'
Cl Cl 0.3639 0.7018 'International Tables Vol C Tables 4.2.6.8 and 6.1.1.4'

loop_
_geom_angle_atom_site_label_1
_geom_angle_atom_site_label_2
_geom_angle_atom_site_label_3
_geom_angle
_geom_angle_site_symmetry_1
_geom_angle_site_symmetry_3
_geom_angle_publ_flag
N1 W P3 85.6(3) . . ?
N1 W P4 85.4(3) . . ?
P3 W P4 78.58(9) . . ?
N1 W P1 98.6(3) . . ?
P3 W P1 175.76(8) . . ?
P4 W P1 102.33(9) . . ?
N1 W P2 99.6(3) . . ?
P3 W P2 101.05(9) . . ?
P4 W P2 174.94(9) . . ?
P1 W P2 77.67(8) . . ?
N1 W Br 177.0(3) . . ?
P3 W Br 91.84(7) . . ?
P4 W Br 95.43(7) . . ?
P1 W Br 83.96(7) . . ?
P2 W Br 79.52(7) . . ?
O2 Rh O3 90.1(4) . 3_666 ?
O2 Rh O4 175.9(3) . 3_666 ?
O3 Rh O4 90.1(4) 3_666 3_666 ?
O2 Rh O1 89.4(4) . . ?
O3 Rh O1 175.4(3) 3_666 . ?
O4 Rh O1 90.1(4) 3_666 . ?
O2 Rh N3 91.6(4) . . ?
O3 Rh N3 90.1(4) 3_666 . ?
O4 Rh N3 92.5(4) 3_666 . ?
O1 Rh N3 94.4(4) . . ?
O2 Rh Rh 88.5(2) . 3_666 ?
O3 Rh Rh 87.7(2) 3_666 3_666 ?
O4 Rh Rh 87.4(2) 3_666 3_666 ?
O1 Rh Rh 87.8(2) . 3_666 ?
N3 Rh Rh 177.8(3) . 3_666 ?
C14 P1 C2 106.2(4) . . ?
C14 P1 C8 100.2(5) . . ?
C2 P1 C8 103.4(4) . . ?
C14 P1 W 107.7(4) . . ?
C2 P1 W 111.6(3) . . ?
C8 P1 W 125.9(3) . . ?
C16 P2 C22 101.3(4) . . ?
C16 P2 C15 99.0(6) . . ?
C22 P2 C15 105.1(5) . . ?
C16 P2 W 120.7(3) . . ?
C22 P2 W 117.3(3) . . ?
C15 P2 W 110.9(4) . . ?
C34 P3 C40 105.8(4) . . ?
C34 P3 C28 103.2(4) . . ?
C40 P3 C28 99.8(4) . . ?
C34 P3 W 118.7(3) . . ?
C40 P3 W 104.5(3) . . ?
C28 P3 W 122.2(3) . . ?
C42 P4 C48' 101.1(10) . . ?
C42 P4 C48 102.9(8) . . ?
C48' P4 C48 1.9(15) . . ?
C42 P4 C41 104.2(5) . . ?
C48' P4 C41 98.2(10) . . ?
C48 P4 C41 98.3(10) . . ?
C42 P4 W 113.4(3) . . ?
C48' P4 W 127.9(9) . . ?
C48 P4 W 126.2(7) . . ?
C41 P4 W 109.0(4) . . ?
C54 O1 Rh 118.3(8) . . ?
C56 O2 Rh 117.8(8) . . ?
C54 O3 Rh 119.4(9) . 3_666 ?
C56 O4 Rh 119.1(8) . 3_666 ?
N2 N1 W 168.4(7) . . ?
N3 C1 N2 169.4(13) . . ?
C1 N3 Rh 170.4(11) . . ?
N1 N2 C1 123.6(10) . . ?
C3 C2 C7 120.0 . . ?
C3 C2 P1 122.6(4) . . ?
C7 C2 P1 117.4(4) . . ?
C4 C3 C2 120.0 . . ?
C5 C4 C3 120.0 . . ?
C4 C5 C6 120.0 . . ?
C7 C6 C5 120.0 . . ?
C6 C7 C2 120.0 . . ?
C9 C8 C13 120.0 . . ?
C9 C8 P1 118.5(4) . . ?
C13 C8 P1 121.5(4) . . ?
C10 C9 C8 120.0 . . ?
C9 C10 C11 120.0 . . ?
C10 C11 C12 120.0 . . ?
C13 C12 C11 120.0 . . ?
C12 C13 C8 120.0 . . ?
C15 C14 P1 116.0(8) . . ?
C14 C15 P2 113.1(8) . . ?
C17 C16 C21 120.0 . . ?
C17 C16 P2 118.8(5) . . ?
C21 C16 P2 121.0(5) . . ?
C18 C17 C16 120.0 . . ?
C17 C18 C19 120.0 . . ?
C20 C19 C18 120.0 . . ?
C19 C20 C21 120.0 . . ?
C20 C21 C16 120.0 . . ?
C23 C22 C27 120.0 . . ?
C23 C22 P2 117.9(4) . . ?
C27 C22 P2 122.0(4) . . ?
C22 C23 C24 120.0 . . ?
C25 C24 C23 120.0 . . ?
C24 C25 C26 120.0 . . ?
C27 C26 C25 120.0 . . ?
C26 C27 C22 120.0 . . ?
C29 C28 C33 120.0 . . ?
C29 C28 P3 122.4(4) . . ?
C33 C28 P3 117.6(4) . . ?
C30 C29 C28 120.0 . . ?
C29 C30 C31 120.0 . . ?
C32 C31 C30 120.0 . . ?
C31 C32 C33 120.0 . . ?
C32 C33 C28 120.0 . . ?
C35 C34 C39 120.0 . . ?
C35 C34 P3 121.7(5) . . ?
C39 C34 P3 118.2(5) . . ?
C34 C35 C36 120.0 . . ?
C35 C36 C37 120.0 . . ?
C38 C37 C36 120.0 . . ?
C37 C38 C39 120.0 . . ?
C38 C39 C34 120.0 . . ?
C41 C40 P3 116.0(8) . . ?
C40 C41 P4 113.1(8) . . ?
C43 C42 C47 120.0 . . ?
C43 C42 P4 121.1(4) . . ?
C47 C42 P4 118.6(4) . . ?
C42 C43 C44 120.0 . . ?
C45 C44 C43 120.0 . . ?
C46 C45 C44 120.0 . . ?
C45 C46 C47 120.0 . . ?
C46 C47 C42 120.0 . . ?
C49 C48 C53 120.0 . . ?
C49 C48 P4 119.3(13) . . ?
C53 C48 P4 120.1(13) . . ?
C50 C49 C48 120.0 . . ?
C49 C50 C51 120.0 . . ?
C52 C51 C50 120.0 . . ?
C51 C52 C53 120.0 . . ?
C52 C53 C48 120.0 . . ?
C49' C48' C53' 120.0 . . ?
C49' C48' P4 118.1(16) . . ?
C53' C48' P4 121.8(16) . . ?
C48' C49' C50' 120.0 . . ?
C51' C50' C49' 120.0 . . ?
C52' C51' C50' 120.0 . . ?
C51' C52' C53' 120.0 . . ?
C52' C53' C48' 120.0 . . ?
O3 C54 O1 126.8(12) . . ?
O3 C54 C55 116.9(13) . . ?
O1 C54 C55 116.4(12) . . ?
O4 C56 O2 127.1(12) . . ?
O4 C56 C57 116.5(13) . . ?
O2 C56 C57 116.4(13) . . ?
Cl1 C58 Cl2 113.9(14) . . ?
Cl3 C59 Cl4 112.9(16) . . ?
Cl3' C59' Cl4' 112.3(16) . . ?

loop_
_geom_bond_atom_site_label_1
_geom_bond_atom_site_label_2
_geom_bond_distance
_geom_bond_site_symmetry_2
_geom_bond_publ_flag
W N1 1.751(9) . ?
W P3 2.486(2) . ?
W P4 2.491(3) . ?
W P1 2.498(2) . ?
W P2 2.508(3) . ?
W Br 2.6261(12) . ?
Rh O2 2.031(9) . ?
Rh O3 2.033(9) 3_666 ?
Rh O4 2.036(8) 3_666 ?
Rh O1 2.049(9) . ?
Rh N3 2.235(9) . ?
Rh Rh 2.3960(15) 3_666 ?
P1 C14 1.796(11) . ?
P1 C2 1.810(6) . ?
P1 C8 1.836(5) . ?
P2 C16 1.830(6) . ?
P2 C22 1.835(6) . ?
P2 C15 1.871(13) . ?
P3 C34 1.807(6) . ?
P3 C40 1.833(11) . ?
P3 C28 1.837(6) . ?
P4 C42 1.828(6) . ?
P4 C48' 1.835(19) . ?
P4 C48 1.843(18) . ?
P4 C41 1.888(13) . ?
O1 C54 1.255(15) . ?
O2 C56 1.267(16) . ?
O3 C54 1.245(15) . ?
O4 C56 1.247(16) . ?
N1 N2 1.324(13) . ?
C1 N3 1.130(15) . ?
C1 N2 1.336(15) . ?
C2 C3 1.3900 . ?
C2 C7 1.3900 . ?
C3 C4 1.3900 . ?
C4 C5 1.3900 . ?
C5 C6 1.3900 . ?
C6 C7 1.3900 . ?
C8 C9 1.3900 . ?
C8 C13 1.3900 . ?
C9 C10 1.3900 . ?
C10 C11 1.3900 . ?
C11 C12 1.3900 . ?
C12 C13 1.3900 . ?
C14 C15 1.524(16) . ?
C16 C17 1.3900 . ?
C16 C21 1.3900 . ?
C17 C18 1.3900 . ?
C18 C19 1.3900 . ?
C19 C20 1.3900 . ?
C20 C21 1.3900 . ?
C22 C23 1.3900 . ?
C22 C27 1.3900 . ?
C23 C24 1.3900 . ?
C24 C25 1.3900 . ?
C25 C26 1.3900 . ?
C26 C27 1.3900 . ?
C28 C29 1.3900 . ?
C28 C33 1.3900 . ?
C29 C30 1.3900 . ?
C30 C31 1.3900 . ?
C31 C32 1.3900 . ?
C32 C33 1.3900 . ?
C34 C35 1.3900 . ?
C34 C39 1.3900 . ?
C35 C36 1.3900 . ?
C36 C37 1.3900 . ?
C37 C38 1.3900 . ?
C38 C39 1.3900 . ?
C40 C41 1.522(16) . ?
C42 C43 1.3900 . ?
C42 C47 1.3900 . ?
C43 C44 1.3900 . ?
C44 C45 1.3900 . ?
C45 C46 1.3900 . ?
C46 C47 1.3900 . ?
C48 C49 1.3900 . ?
C48 C53 1.3900 . ?
C49 C50 1.3900 . ?
C50 C51 1.3900 . ?
C51 C52 1.3900 . ?
C52 C53 1.3900 . ?
C48' C49' 1.3900 . ?
C48' C53' 1.3900 . ?
C49' C50' 1.3900 . ?
C50' C51' 1.3900 . ?
C51' C52' 1.3900 . ?
C52' C53' 1.3900 . ?
C54 O3 1.245(15) . ?
C54 C55 1.50(2) . ?
C56 O4 1.247(16) . ?
C56 C57 1.531(18) . ?
C58 Cl1 1.611(14) . ?
C58 Cl2 1.618(14) . ?
C59 Cl3 1.615(15) . ?
C59 Cl4 1.616(15) . ?
C59' Cl3' 1.616(15) . ?
C59' Cl4' 1.617(15) . ?
